data_7124663
loop_
_publ_author_name
'Puttreddy, Rakesh'
'Beyeh, Ngong Kodiah'
'Kalenius, Elina'
'Ras, Robin H. A.'
'Rissanen, Kari'

_publ_section_title
;
 2-Methylresorcinarene: a very high packing coefficient in a mono-anion
 based dimeric capsule and the X-ray crystal structure of the tetra-anion.
;
_journal_issue 52
_journal_name_full 'Chemical communications (Cambridge, England)'
_journal_page_first 8115
_journal_page_last 8118
_journal_paper_doi 10.1039/c6cc03289c
_journal_volume 52
_journal_year 2016
_chemical_formula_moiety '15(C H4 O), 0.5(H2 O), 2(C40 H44 O8), 3(C6 H16 N2), 2(C6 H15 N2)'
_chemical_formula_sum 'C125 H227 N10 O31.5'
_chemical_formula_weight 2374.15
_space_group_crystal_system triclinic
_space_group_IT_number 2
_space_group_name_Hall '-P 1'
_space_group_name_H-M_alt 'P -1'
_atom_sites_solution_hydrogens mixed
_audit_creation_date 2016-04-04
_audit_creation_method
;
Olex2 1.2
(compiled 2015.09.30 svn.r3233 for OlexSys, GUI svn.r5103)
;
_audit_update_record
;
2016-04-10 deposited with the CCDC.
2016-05-25 downloaded from the CCDC.
;
_cell_angle_alpha 69.234(6)
_cell_angle_beta 75.125(6)
_cell_angle_gamma 87.036(5)
_cell_formula_units_Z 1
_cell_length_a 13.3506(9)
_cell_length_b 15.7389(11)
_cell_length_c 17.8889(12)
_cell_measurement_reflns_used 8366
_cell_measurement_temperature 170
_cell_measurement_theta_max 26.3610
_cell_measurement_theta_min 2.1290
_cell_volume 3393.7(4)
_computing_cell_refinement
;
CrysAlisPro, Agilent Technologies,
Version 1.171.37.31 (release 14-01-2014 CrysAlis171 .NET)
(compiled Jan 14 2014,18:38:05)
;
_computing_data_collection
;
CrysAlisPro, Agilent Technologies,
Version 1.171.37.31 (release 14-01-2014 CrysAlis171 .NET)
(compiled Jan 14 2014,18:38:05)
;
_computing_data_reduction
;
CrysAlisPro, Agilent Technologies,
Version 1.171.37.31 (release 14-01-2014 CrysAlis171 .NET)
(compiled Jan 14 2014,18:38:05)
;
_computing_molecular_graphics 'Olex2 (Dolomanov et al., 2009)'
_computing_publication_material 'Olex2 (Dolomanov et al., 2009)'
_computing_structure_refinement 'ShelXL (Sheldrick, 2015)'
_diffrn_ambient_temperature 170
_diffrn_detector 'CCD plate'
_diffrn_detector_area_resol_mean 8.0053
_diffrn_detector_type Eos
_diffrn_measured_fraction_theta_full 0.999
_diffrn_measured_fraction_theta_max 0.999
_diffrn_measurement_details
;
#__ type_ start__ end____ width___ exp.time_
  1 omega  -94.00  -35.00   1.0000  110.0000
omega____ theta____ kappa____ phi______ frames
    -      -18.1368 -178.0000  -60.0000 59

#__ type_ start__ end____ width___ exp.time_
  2 omega  -11.00   89.00   1.0000  110.0000
omega____ theta____ kappa____ phi______ frames
    -       19.2305   77.0000  -30.0000 100

#__ type_ start__ end____ width___ exp.time_
  3 omega    3.00   77.00   1.0000  110.0000
omega____ theta____ kappa____ phi______ frames
    -       19.2305 -126.0000  109.0000 74

#__ type_ start__ end____ width___ exp.time_
  4 omega  -51.00   49.00   1.0000  110.0000
omega____ theta____ kappa____ phi______ frames
    -       19.2305  -77.0000 -150.0000 100

#__ type_ start__ end____ width___ exp.time_
  5 omega   -2.00   88.00   1.0000  110.0000
omega____ theta____ kappa____ phi______ frames
    -       19.2305   57.0000 -150.0000 90

#__ type_ start__ end____ width___ exp.time_
  6 omega  -25.00   92.00   1.0000  110.0000
omega____ theta____ kappa____ phi______ frames
    -       19.2305   19.0000  150.0000 117

#__ type_ start__ end____ width___ exp.time_
  7 omega  -44.00   -7.00   1.0000  110.0000
omega____ theta____ kappa____ phi______ frames
    -      -18.1368   37.0000  120.0000 37

#__ type_ start__ end____ width___ exp.time_
  8 omega  -94.00  -35.00   1.0000  110.0000
omega____ theta____ kappa____ phi______ frames
    -      -18.1368 -178.0000 -150.0000 59
;
_diffrn_measurement_device 'four-circle diffractometer'
_diffrn_measurement_device_type 'SuperNova, Single source at offset, Eos'
_diffrn_measurement_method '\w scans'
_diffrn_orient_matrix_UB_11 -0.0114640000
_diffrn_orient_matrix_UB_12 -0.0384709000
_diffrn_orient_matrix_UB_13 0.0371076000
_diffrn_orient_matrix_UB_21 0.0144824000
_diffrn_orient_matrix_UB_22 -0.0290524000
_diffrn_orient_matrix_UB_23 -0.0232094000
_diffrn_orient_matrix_UB_31 0.0518301000
_diffrn_orient_matrix_UB_32 0.0018361000
_diffrn_orient_matrix_UB_33 0.0028071000
_diffrn_radiation_monochromator mirror
_diffrn_radiation_probe x-ray
_diffrn_radiation_type MoK\a
_diffrn_radiation_wavelength 0.71073
_diffrn_reflns_av_R_equivalents 0.0551
_diffrn_reflns_av_unetI/netI 0.0661
_diffrn_reflns_Laue_measured_fraction_full 0.999
_diffrn_reflns_Laue_measured_fraction_max 0.999
_diffrn_reflns_limit_h_max 16
_diffrn_reflns_limit_h_min -16
_diffrn_reflns_limit_k_max 18
_diffrn_reflns_limit_k_min -18
_diffrn_reflns_limit_l_max 21
_diffrn_reflns_limit_l_min -21
_diffrn_reflns_number 38329
_diffrn_reflns_point_group_measured_fraction_full 0.999
_diffrn_reflns_point_group_measured_fraction_max 0.999
_diffrn_reflns_theta_full 25.250
_diffrn_reflns_theta_max 25.250
_diffrn_reflns_theta_min 1.985
_diffrn_source 'SuperNova (Mo) X-ray Source'
_exptl_absorpt_coefficient_mu 0.082
_exptl_absorpt_correction_T_max 0.994
_exptl_absorpt_correction_T_min 0.984
_exptl_absorpt_correction_type gaussian
_exptl_absorpt_process_details
;
CrysAlisPro, Agilent Technologies,
Version 1.171.37.31 (release 14-01-2014 CrysAlis171 .NET)
(compiled Jan 14 2014,18:38:05)
Numerical absorption correction based on gaussian integration over
			a multifaceted crystal model
Empirical absorption correction using spherical harmonics,
 implemented in SCALE3 ABSPACK scaling algorithm.
;
_exptl_crystal_colour brown
_exptl_crystal_colour_primary brown
_exptl_crystal_density_diffrn 1.162
_exptl_crystal_description block
_exptl_crystal_F_000 1299
_exptl_crystal_size_max 0.2634
_exptl_crystal_size_mid 0.1158
_exptl_crystal_size_min 0.0771
_refine_diff_density_max 0.841
_refine_diff_density_min -0.791
_refine_diff_density_rms 0.068
_refine_ls_extinction_method none
_refine_ls_goodness_of_fit_ref 1.029
_refine_ls_hydrogen_treatment mixed
_refine_ls_matrix_type full
_refine_ls_number_parameters 819
_refine_ls_number_reflns 12279
_refine_ls_number_restraints 48
_refine_ls_restrained_S_all 1.043
_refine_ls_R_factor_all 0.1252
_refine_ls_R_factor_gt 0.0829
_refine_ls_shift/su_max 0.000
_refine_ls_shift/su_mean 0.000
_refine_ls_structure_factor_coef Fsqd
_refine_ls_weighting_details 'w=1/[\s^2^(Fo^2^)+(0.1275P)^2^+3.1560P] where P=(Fo^2^+2Fc^2^)/3'
_refine_ls_weighting_scheme calc
_refine_ls_wR_factor_gt 0.2304
_refine_ls_wR_factor_ref 0.2623
_reflns_Friedel_coverage 0.000
_reflns_number_gt 7774
_reflns_number_total 12279
_reflns_threshold_expression 'I > 2\s(I)'
_cod_data_source_file c6cc03289c2.cif
_cod_data_source_block 2
_cod_original_formula_sum 'C125 H227 N10 O31.50'
_cod_database_code 7124663
_chemical_oxdiff_formula 'C20 H20 O8 N2'
_shelx_space_group_comment
;
The symmetry employed for this shelxl refinement is uniquely defined
by the following loop, which should always be used as a source of
symmetry information in preference to the above space-group names.
They are only intended as comments.
;
_reflns_odcompleteness_completeness 99.96
_reflns_odcompleteness_iscentric 1
_reflns_odcompleteness_theta 26.32
_olex2_refinement_description
;
1. Fixed Uiso
 At 1.2 times of:
  All C(H) groups, H8S of O8S, All C(H,H) groups, All N(H,H) groups, All N(H,
  H,H) groups
 At 1.5 times of:
  All C(H,H,H) groups, H27 of O27, H25 of O25, H11 of O11, H9S of O9S, H7S of
  O7S, H6S of O6S, H6 of O6, H5S of O5S, H4S of O4S, H4 of O4, H3S of O3S, H2S
  of O2S, H1S of O1S, All O(H,H) groups
2. Restrained distances
 C3S-O3S
 1.45 with sigma of 0.02
 C2S-O2S
 1.45 with sigma of 0.02
 O6S-C6S
 1.45 with sigma of 0.02
 O7S-C7S
 1.45 with sigma of 0.01
 O3S-C3S
 1.45 with sigma of 0.02
 O2S-C2S
 1.45 with sigma of 0.02
3. Uiso/Uaniso restraints and constraints
Uanis(C2S) \\sim Ueq, Uanis(O8S) \\sim Ueq, Uanis(C6S) \\sim Ueq, Uanis(C7S)
\\sim Ueq: with sigma of 0.01 and sigma for terminal atoms of 0.02
Uanis(O7S) \\sim Ueq, Uanis(O1W) \\sim Ueq, Uanis(C3S) \\sim Ueq: with sigma of
0.01 and sigma for terminal atoms of 0.01
Uanis(O2S) = Uanis(O3S)
Uanis(C2S) = Uanis(C3S)
4. Others
 Fixed Sof: O1W(0.25) H1WA(0.25) H1WB(0.25) O2S(0.5) H2S(0.5) O3S(0.5)
 H3S(0.5) H6(0.5) O7S(0.5) H7S(0.5) H25(0.5) C2S(0.5) H2SA(0.5) H2SB(0.5)
 H2SC(0.5) C3S(0.5) H3SA(0.5) H3SB(0.5) H3SC(0.5) C7S(0.5) H7SA(0.5) H7SB(0.5)
 H7SC(0.5) C8S(0.25) H8SA(0.25) H8SB(0.25) H8SC(0.25) C8SA(0.75) H8SD(0.75)
 H8SE(0.75) H8SF(0.75)
5.a Riding coordinates:
 O1W(H1WA,H1WB), O3S(H3S), O7S(H7S), O8S(H8S), O9S(H9S)
5.b Ternary CH refined with riding coordinates:
 C1A(H1A), C1B(H1B), C1C(H1C), C2A(H2A), C2B(H2B), C7(H7), C14(H14), C21(H21),
 C28(H28)
5.c Secondary CH2 refined with riding coordinates:
 C2C(H2CA,H2CB), C3A(H3AA,H3AB), C3B(H3BA,H3BB), C3C(H3CA,H3CB), C4A(H4AA,
 H4AB), C4B(H4BA,H4BB), C5A(H5AA,H5AB), C5B(H5BA,H5BB), C6A(H6AA,H6AB),
 C6B(H6BA,H6BB), C29(H29A,H29B), C31(H31A,H31B), C33(H33A,H33B), C35(H35A,H35B)
5.d Aromatic/amide H refined with riding coordinates:
 C2(H2), C9(H9), C16(H16), C23(H23)
5.e Idealised Me refined as rotating group:
 N1A(H1AA,H1AB,H1AC), N1C(H1CA,H1CB,H1CC), N2A(H2AA,H2AB,H2AC), N2B(H2BA,H2BB,
 H2BC), C1S(H1SA,H1SB,H1SC), C2S(H2SA,H2SB,H2SC), C3S(H3SA,H3SB,H3SC), C4S(H4SA,
 H4SB,H4SC), C5S(H5SA,H5SB,H5SC), C6S(H6SA,H6SB,H6SC), C7S(H7SA,H7SB,H7SC),
 C8S(H8SA,H8SB,H8SC), C8SA(H8SD,H8SE,H8SF), C9S(H9SA,H9SB,H9SC), C30(H30A,H30B,
 H30C), C32(H32A,H32B,H32C), C34(H34A,H34B,H34C), C36(H36A,H36B,H36C), C37(H37A,
 H37B,H37C), C38(H38A,H38B,H38C), C39(H39A,H39B,H39C), C40(H40A,H40B,H40C)
5.f Idealised tetrahedral OH refined as rotating group:
 O1S(H1S), O2S(H2S), O4(H4), O4S(H4S), O5S(H5S), O6(H6), O6S(H6S), O11(H11),
 O25(H25), O27(H27)
;
_shelx_shelxl_version_number 2014/7
_olex2_submission_special_instructions 'No special instructions were received'

loop_
_space_group_symop_operation_xyz
'x, y, z'
'-x, -y, -z'

loop_
_atom_site_label
_atom_site_type_symbol
_atom_site_fract_x
_atom_site_fract_y
_atom_site_fract_z
_atom_site_U_iso_or_equiv
_atom_site_adp_type
_atom_site_occupancy
_atom_site_site_symmetry_order
_atom_site_calc_flag
_atom_site_refinement_flags_posn
_atom_site_refinement_flags_adp
_atom_site_refinement_flags_occupancy
_atom_site_disorder_assembly
_atom_site_disorder_group
O1S O 1.8028(3) 0.7698(2) 0.3888(2) 0.0737(10) Uani 1 1 d . . . . .
H1S H 1.8297 0.8163 0.3484 0.110 Uiso 1 1 calc GR . . . .
O1W O 1.3237(17) 0.3826(13) 0.3205(14) 0.109(6) Uani 0.25 1 d . U P A 1
H1WA H 1.3703 0.4259 0.2930 0.163 Uiso 0.25 1 d R . P A 1
H1WB H 1.2658 0.4008 0.3293 0.163 Uiso 0.25 1 d R . P A 1
O2S O 1.7066(6) 0.2245(5) 0.5201(4) 0.0697(15) Uani 0.5 1 d D . P B 1
H2S H 1.7267 0.2420 0.4683 0.105 Uiso 0.5 1 calc GR . P B 1
O3S O 1.7826(6) 0.2196(5) 0.5230(4) 0.0697(15) Uani 0.5 1 d D . P C 2
H3S H 1.8320 0.2230 0.4820 0.105 Uiso 0.5 1 d R . P C 2
O4 O 1.47842(19) 0.49649(18) 0.31811(18) 0.0483(7) Uani 1 1 d . . . . .
H4 H 1.4817 0.5535 0.3031 0.072 Uiso 1 1 calc GR . . . .
O4S O 2.6412(2) 1.0558(2) -0.2140(2) 0.0646(8) Uani 1 1 d . . . . .
H4S H 2.5836 1.0282 -0.2008 0.097 Uiso 1 1 calc GR . . . .
O5S O 1.9409(4) 1.0622(3) 0.2341(3) 0.0881(12) Uani 1 1 d . . . . .
H5S H 1.9377 1.0069 0.2402 0.132 Uiso 1 1 calc GR . . . .
O6 O 1.7279(2) 0.27043(17) 0.35685(16) 0.0453(7) Uani 1 1 d . . . . .
H6 H 1.7917 0.2742 0.3529 0.068 Uiso 0.5 1 calc GR . P D 2
O6S O 1.2120(3) 0.2022(3) 0.2432(3) 0.1034(13) Uani 1 1 d D . . . .
H6S H 1.2458 0.2213 0.2681 0.155 Uiso 1 1 calc GR . . . .
O7S O 1.3386(6) 0.2580(6) 0.3047(6) 0.099(3) Uani 0.5 1 d D U P E 2
H7S H 1.3974 0.2378 0.2812 0.149 Uiso 0.5 1 d R . P E 2
O8S O 1.6309(5) 0.1402(3) 0.3359(4) 0.1340(19) Uani 1 1 d . U . . .
H8S H 1.6676 0.1812 0.3388 0.161 Uiso 1 1 d R . . G .
O9S O 1.5300(4) 0.2125(3) 0.2177(3) 0.1167(16) Uani 1 1 d . . . . .
H9S H 1.5677 0.1985 0.2530 0.175 Uiso 1 1 d R . . . .
O11 O 1.7182(2) 0.90744(17) 0.23303(18) 0.0449(7) Uani 1 1 d . . . . .
H11 H 1.7812 0.9072 0.2330 0.067 Uiso 1 1 calc GR . . . .
O13 O 1.47542(19) 0.67218(17) 0.27809(16) 0.0416(6) Uani 1 1 d . . . . .
O18 O 2.16689(19) 0.67732(17) 0.28764(15) 0.0392(6) Uani 1 1 d . . . . .
O20 O 1.9068(2) 0.89696(16) 0.24696(16) 0.0418(6) Uani 1 1 d . . . . .
O25 O 1.9167(2) 0.26975(16) 0.36059(15) 0.0406(6) Uani 1 1 d . . . . .
H25 H 1.8540 0.2739 0.3596 0.061 Uiso 0.5 1 calc GR . P F 1
O27 O 2.1549(2) 0.50060(17) 0.33106(17) 0.0447(7) Uani 1 1 d . . . . .
H27 H 2.1570 0.5577 0.3139 0.067 Uiso 1 1 calc GR . . . .
N1A N 1.8115(3) 0.6484(2) 0.30754(19) 0.0488(8) Uani 1 1 d . . . . .
H1AA H 1.7669 0.6583 0.2747 0.059 Uiso 1 1 calc GR . . . .
H1AB H 1.8778 0.6527 0.2762 0.059 Uiso 1 1 calc GR . . . .
H1AC H 1.8031 0.6907 0.3323 0.059 Uiso 1 1 calc GR . . . .
N1B N 2.4528(3) 0.9613(3) -0.1631(2) 0.0493(9) Uani 1 1 d . . . . .
H1BA H 2.400(4) 0.989(3) -0.182(3) 0.059 Uiso 1 1 d R . . . .
H1BB H 2.460(3) 0.908(3) -0.179(3) 0.059 Uiso 1 1 d R . . . .
N1C N 2.0230(3) 0.1235(2) 0.3337(2) 0.0611(10) Uani 1 1 d . . . . .
H1CA H 1.9932 0.1034 0.3022 0.073 Uiso 1 1 calc GR . . . .
H1CB H 2.0879 0.1474 0.3043 0.073 Uiso 1 1 calc GR . . . .
H1CC H 1.9838 0.1671 0.3481 0.073 Uiso 1 1 calc GR . . . .
N2A N 1.7112(2) 0.3421(2) 0.60615(17) 0.0399(7) Uani 1 1 d . . . . .
H2AA H 1.7175 0.3019 0.5793 0.048 Uiso 1 1 calc GR . . . .
H2AB H 1.6458 0.3367 0.6394 0.048 Uiso 1 1 calc GR . . . .
H2AC H 1.7578 0.3300 0.6375 0.048 Uiso 1 1 calc GR . . . .
N2B N 2.3444(2) 0.7791(2) 0.18848(17) 0.0395(7) Uani 1 1 d . . . . .
H2BA H 2.3416 0.8321 0.1984 0.047 Uiso 1 1 calc GR . . . .
H2BB H 2.3942 0.7446 0.2097 0.047 Uiso 1 1 calc GR . . . .
H2BC H 2.2818 0.7482 0.2128 0.047 Uiso 1 1 calc GR . . . .
C1 C 1.7660(3) 0.4018(2) 0.2318(2) 0.0311(7) Uani 1 1 d . . . . .
C1A C 1.7894(3) 0.5556(2) 0.3721(2) 0.0401(9) Uani 1 1 d . . . . .
H1A H 1.7987 0.5093 0.3447 0.048 Uiso 1 1 calc R . . . .
C1B C 2.4206(3) 0.9330(3) -0.0728(2) 0.0420(9) Uani 1 1 d . . . . .
H1B H 2.4170 0.9893 -0.0587 0.050 Uiso 1 1 calc R . . . .
C1C C 2.0295(3) 0.0460(3) 0.4099(3) 0.0552(11) Uani 1 1 d . . . . .
H1C H 2.0791 0.0021 0.3933 0.066 Uiso 1 1 calc R . . . .
C1S C 1.7343(4) 0.7962(4) 0.4493(3) 0.0712(14) Uani 1 1 d . . . . .
H1SA H 1.6832 0.8358 0.4250 0.107 Uiso 1 1 calc GR . . . .
H1SB H 1.7731 0.8291 0.4709 0.107 Uiso 1 1 calc GR . . . .
H1SC H 1.6986 0.7421 0.4944 0.107 Uiso 1 1 calc GR . . . .
C2 C 1.7332(3) 0.4838(2) 0.1854(2) 0.0320(8) Uani 1 1 d . . . . .
H2 H 1.7785 0.5183 0.1339 0.038 Uiso 1 1 calc R . . . .
C2A C 1.7315(3) 0.4361(2) 0.5448(2) 0.0347(8) Uani 1 1 d . . . . .
H2A H 1.7219 0.4797 0.5751 0.042 Uiso 1 1 calc R . . . .
C2B C 2.3698(3) 0.7994(3) 0.0972(2) 0.0396(9) Uani 1 1 d . . . . .
H2B H 2.3709 0.7408 0.0871 0.047 Uiso 1 1 calc R . . . .
C2C C 2.0708(4) 0.0801(3) 0.4663(3) 0.0667(13) Uani 1 1 d . . . . .
H2CA H 2.0257 0.1274 0.4795 0.080 Uiso 1 1 calc R . . . .
H2CB H 2.1414 0.1080 0.4373 0.080 Uiso 1 1 calc R . . . .
C2S C 1.6910(19) 0.1294(9) 0.553(2) 0.113(4) Uani 0.5 1 d D U P B 1
H2SA H 1.6445 0.1111 0.5262 0.169 Uiso 0.5 1 calc GR . P B 1
H2SB H 1.6599 0.1097 0.6125 0.169 Uiso 0.5 1 calc GR . P B 1
H2SC H 1.7578 0.1010 0.5424 0.169 Uiso 0.5 1 calc GR . P B 1
C3 C 1.6379(3) 0.5184(2) 0.2097(2) 0.0328(8) Uani 1 1 d . . . . .
C3A C 1.8652(3) 0.5397(3) 0.4252(2) 0.0443(9) Uani 1 1 d . . . . .
H3AA H 1.8593 0.5874 0.4500 0.053 Uiso 1 1 calc R . . . .
H3AB H 1.9369 0.5433 0.3906 0.053 Uiso 1 1 calc R . . . .
C3B C 2.5024(3) 0.8753(3) -0.0361(2) 0.0510(10) Uani 1 1 d . . . . .
H3BA H 2.5698 0.9101 -0.0599 0.061 Uiso 1 1 calc R . . . .
H3BB H 2.5101 0.8203 -0.0515 0.061 Uiso 1 1 calc R . . . .
C3C C 1.9255(4) -0.0027(3) 0.4539(3) 0.0653(13) Uani 1 1 d . . . . .
H3CA H 1.9024 -0.0273 0.4171 0.078 Uiso 1 1 calc R . . . .
H3CB H 1.8743 0.0412 0.4668 0.078 Uiso 1 1 calc R . . . .
C3S C 1.7268(17) 0.1416(11) 0.544(2) 0.113(4) Uani 0.5 1 d D U P C 2
H3SA H 1.7591 0.1088 0.5072 0.169 Uiso 0.5 1 calc GR . P C 2
H3SB H 1.6559 0.1559 0.5391 0.169 Uiso 0.5 1 calc GR . P C 2
H3SC H 1.7248 0.1036 0.6013 0.169 Uiso 0.5 1 calc GR . P C 2
C4 C 1.5731(3) 0.4666(2) 0.2865(2) 0.0368(8) Uani 1 1 d . . . . .
C4A C 1.8421(3) 0.4462(3) 0.4935(2) 0.0431(9) Uani 1 1 d . . . . .
H4AA H 1.8548 0.3985 0.4684 0.052 Uiso 1 1 calc R . . . .
H4AB H 1.8897 0.4375 0.5297 0.052 Uiso 1 1 calc R . . . .
C4B C 2.4757(3) 0.8466(3) 0.0576(2) 0.0466(10) Uani 1 1 d . . . . .
H4BA H 2.5284 0.8050 0.0789 0.056 Uiso 1 1 calc R . . . .
H4BB H 2.4777 0.9009 0.0729 0.056 Uiso 1 1 calc R . . . .
C4S C 2.7198(5) 0.9974(4) -0.2242(4) 0.096(2) Uani 1 1 d . . . . .
H4SA H 2.7686 0.9997 -0.1923 0.144 Uiso 1 1 calc GR . . . .
H4SB H 2.7563 1.0156 -0.2829 0.144 Uiso 1 1 calc GR . . . .
H4SC H 2.6903 0.9353 -0.2048 0.144 Uiso 1 1 calc GR . . . .
C5 C 1.6001(3) 0.3824(2) 0.3345(2) 0.0357(8) Uani 1 1 d . . . . .
C5A C 1.6780(3) 0.5486(3) 0.4235(2) 0.0439(9) Uani 1 1 d . . . . .
H5AA H 1.6301 0.5577 0.3875 0.053 Uiso 1 1 calc R . . . .
H5AB H 1.6671 0.5968 0.4479 0.053 Uiso 1 1 calc R . . . .
C5B C 2.3142(3) 0.8829(3) -0.0322(2) 0.0458(10) Uani 1 1 d . . . . .
H5BA H 2.2605 0.9223 -0.0543 0.055 Uiso 1 1 calc R . . . .
H5BB H 2.3145 0.8271 -0.0458 0.055 Uiso 1 1 calc R . . . .
C5S C 1.8709(6) 1.1097(4) 0.1881(5) 0.110(2) Uani 1 1 d . . . . .
H5SA H 1.8001 1.0853 0.2182 0.165 Uiso 1 1 calc GR . . . .
H5SB H 1.8886 1.1024 0.1341 0.165 Uiso 1 1 calc GR . . . .
H5SC H 1.8755 1.1744 0.1802 0.165 Uiso 1 1 calc GR . . . .
C6 C 1.6981(3) 0.3507(2) 0.3081(2) 0.0348(8) Uani 1 1 d . . . . .
C6A C 1.6544(3) 0.4558(3) 0.4920(2) 0.0427(9) Uani 1 1 d . . . . .
H6AA H 1.5835 0.4539 0.5274 0.051 Uiso 1 1 calc R . . . .
H6AB H 1.6571 0.4082 0.4674 0.051 Uiso 1 1 calc R . . . .
C6B C 2.2877(3) 0.8574(3) 0.0610(2) 0.0433(9) Uani 1 1 d . . . . .
H6BA H 2.2819 0.9134 0.0747 0.052 Uiso 1 1 calc R . . . .
H6BB H 2.2197 0.8235 0.0860 0.052 Uiso 1 1 calc R . . . .
C6S C 1.2437(7) 0.2531(7) 0.1572(6) 0.184(5) Uani 1 1 d D U . . .
H6SA H 1.1957 0.2391 0.1294 0.276 Uiso 1 1 calc GR . . . .
H6SB H 1.3139 0.2371 0.1344 0.276 Uiso 1 1 calc GR . . . .
H6SC H 1.2434 0.3182 0.1484 0.276 Uiso 1 1 calc GR . . . .
C7 C 1.6043(3) 0.6094(2) 0.1571(2) 0.0352(8) Uani 1 1 d . . . . .
H7 H 1.5267 0.6064 0.1739 0.042 Uiso 1 1 calc R . . . .
C7S C 1.3397(11) 0.3591(8) 0.2717(10) 0.112(5) Uani 0.5 1 d D U P E 2
H7SA H 1.4033 0.3827 0.2277 0.168 Uiso 0.5 1 calc GR . P E 2
H7SB H 1.3374 0.3821 0.3163 0.168 Uiso 0.5 1 calc GR . P E 2
H7SC H 1.2793 0.3791 0.2494 0.168 Uiso 0.5 1 calc GR . P E 2
C8 C 1.6382(3) 0.6879(2) 0.1778(2) 0.0331(8) Uani 1 1 d . . . . .
C8S C 1.563(3) 0.078(2) 0.415(2) 0.138(14) Uani 0.25 1 d . . P G 2
H8SA H 1.6048 0.0327 0.4455 0.207 Uiso 0.25 1 calc GR . P G 2
H8SB H 1.5099 0.0476 0.4033 0.207 Uiso 0.25 1 calc GR . P G 2
H8SC H 1.5286 0.1139 0.4491 0.207 Uiso 0.25 1 calc GR . P G 2
C8SA C 1.6498(12) 0.0540(6) 0.3718(8) 0.138(5) Uani 0.75 1 d . . P G 1
H8SD H 1.7176 0.0404 0.3422 0.207 Uiso 0.75 1 calc GR . P G 1
H8SE H 1.5958 0.0149 0.3706 0.207 Uiso 0.75 1 calc GR . P G 1
H8SF H 1.6498 0.0427 0.4293 0.207 Uiso 0.75 1 calc GR . P G 1
C9 C 1.7335(3) 0.7355(2) 0.1376(2) 0.0326(8) Uani 1 1 d . . . . .
H9 H 1.7801 0.7164 0.0973 0.039 Uiso 1 1 calc R . . . .
C9S C 1.5818(7) 0.2918(5) 0.1608(4) 0.115(2) Uani 1 1 d . . . . .
H9SA H 1.5479 0.3160 0.1154 0.173 Uiso 1 1 calc GR . . . .
H9SB H 1.6539 0.2793 0.1389 0.173 Uiso 1 1 calc GR . . . .
H9SC H 1.5804 0.3366 0.1877 0.173 Uiso 1 1 calc GR . . . .
C10 C 1.7643(3) 0.8093(2) 0.1531(2) 0.0350(8) Uani 1 1 d . . . . .
C11 C 1.6943(3) 0.8344(2) 0.2146(2) 0.0344(8) Uani 1 1 d . . . . .
C12 C 1.5990(3) 0.7877(2) 0.2585(2) 0.0348(8) Uani 1 1 d . . . . .
C13 C 1.5697(3) 0.7148(2) 0.2395(2) 0.0350(8) Uani 1 1 d . . . . .
C14 C 1.8717(3) 0.8568(2) 0.1107(2) 0.0370(8) Uani 1 1 d . . . . .
H14 H 1.8661 0.9192 0.1137 0.044 Uiso 1 1 calc R . . . .
C15 C 1.9505(3) 0.8089(2) 0.1583(2) 0.0320(8) Uani 1 1 d . . . . .
C16 C 2.0054(3) 0.7373(2) 0.1429(2) 0.0303(7) Uani 1 1 d . . . . .
H16 H 1.9940 0.7190 0.1004 0.036 Uiso 1 1 calc R . . . .
C17 C 2.0759(2) 0.6906(2) 0.1858(2) 0.0292(7) Uani 1 1 d . . . . .
C18 C 2.0945(3) 0.7182(2) 0.2479(2) 0.0311(7) Uani 1 1 d . . . . .
C19 C 2.0394(3) 0.7899(2) 0.2663(2) 0.0343(8) Uani 1 1 d . . . . .
C20 C 1.9659(3) 0.8343(2) 0.2231(2) 0.0323(8) Uani 1 1 d . . . . .
C21 C 2.1342(3) 0.6116(2) 0.1669(2) 0.0314(8) Uani 1 1 d . . . . .
H21 H 2.1998 0.6085 0.1848 0.038 Uiso 1 1 calc R . . . .
C22 C 2.0743(3) 0.5214(2) 0.2194(2) 0.0303(7) Uani 1 1 d . . . . .
C23 C 2.0043(3) 0.4859(2) 0.1921(2) 0.0320(8) Uani 1 1 d . . . . .
H23 H 1.9921 0.5206 0.1399 0.038 Uiso 1 1 calc R . . . .
C24 C 1.9502(3) 0.4022(2) 0.2365(2) 0.0310(8) Uani 1 1 d . . . . .
C25 C 1.9688(3) 0.3520(2) 0.3134(2) 0.0330(8) Uani 1 1 d . . . . .
C26 C 2.0391(3) 0.3852(2) 0.3437(2) 0.0340(8) Uani 1 1 d . . . . .
C27 C 2.0900(3) 0.4704(2) 0.2969(2) 0.0350(8) Uani 1 1 d . . . . .
C28 C 1.8729(3) 0.3677(2) 0.2037(2) 0.0332(8) Uani 1 1 d . . . . .
H28 H 1.8675 0.3001 0.2314 0.040 Uiso 1 1 calc R . . . .
C29 C 1.9074(3) 0.3867(3) 0.1099(2) 0.0416(9) Uani 1 1 d . . . . .
H29A H 1.8540 0.3604 0.0939 0.050 Uiso 1 1 calc R . . . .
H29B H 1.9120 0.4533 0.0800 0.050 Uiso 1 1 calc R . . . .
C30 C 2.0111(3) 0.3479(3) 0.0832(3) 0.0571(11) Uani 1 1 d . . . . .
H30A H 2.0238 0.3537 0.0251 0.086 Uiso 1 1 calc GR . . . .
H30B H 2.0102 0.2836 0.1176 0.086 Uiso 1 1 calc GR . . . .
H30C H 2.0663 0.3814 0.0896 0.086 Uiso 1 1 calc GR . . . .
C31 C 1.6353(3) 0.6257(3) 0.0643(2) 0.0412(9) Uani 1 1 d . . . . .
H31A H 1.6276 0.6906 0.0332 0.049 Uiso 1 1 calc R . . . .
H31B H 1.7093 0.6122 0.0480 0.049 Uiso 1 1 calc R . . . .
C32 C 1.5707(4) 0.5677(3) 0.0413(3) 0.0588(12) Uani 1 1 d . . . . .
H32A H 1.5928 0.5811 -0.0185 0.088 Uiso 1 1 calc GR . . . .
H32B H 1.4974 0.5811 0.0569 0.088 Uiso 1 1 calc GR . . . .
H32C H 1.5800 0.5033 0.0705 0.088 Uiso 1 1 calc GR . . . .
C33 C 1.9080(3) 0.8692(3) 0.0184(2) 0.0501(10) Uani 1 1 d . . . . .
H33A H 1.9813 0.8921 -0.0027 0.060 Uiso 1 1 calc R . . . .
H33B H 1.9051 0.8090 0.0129 0.060 Uiso 1 1 calc R . . . .
C34 C 1.8464(5) 0.9321(5) -0.0338(3) 0.096(2) Uani 1 1 d . . . . .
H34A H 1.8752 0.9372 -0.0915 0.144 Uiso 1 1 calc GR . . . .
H34B H 1.8491 0.9921 -0.0293 0.144 Uiso 1 1 calc GR . . . .
H34C H 1.7743 0.9086 -0.0153 0.144 Uiso 1 1 calc GR . . . .
C35 C 2.1672(3) 0.6260(3) 0.0746(2) 0.0390(8) Uani 1 1 d . . . . .
H35A H 2.1048 0.6225 0.0554 0.047 Uiso 1 1 calc R . . . .
H35B H 2.2003 0.6876 0.0436 0.047 Uiso 1 1 calc R . . . .
C36 C 2.2426(3) 0.5557(3) 0.0560(3) 0.0582(12) Uani 1 1 d . . . . .
H36A H 2.2652 0.5699 -0.0039 0.087 Uiso 1 1 calc GR . . . .
H36B H 2.2080 0.4950 0.0827 0.087 Uiso 1 1 calc GR . . . .
H36C H 2.3030 0.5568 0.0773 0.087 Uiso 1 1 calc GR . . . .
C37 C 1.5242(3) 0.3253(3) 0.4129(2) 0.0479(10) Uani 1 1 d . . . . .
H37A H 1.4809 0.2866 0.4001 0.072 Uiso 1 1 calc GR . . . .
H37B H 1.4801 0.3651 0.4376 0.072 Uiso 1 1 calc GR . . . .
H37C H 1.5623 0.2870 0.4519 0.072 Uiso 1 1 calc GR . . . .
C38 C 1.5273(3) 0.8128(3) 0.3264(2) 0.0454(9) Uani 1 1 d . . . . .
H38A H 1.5589 0.8636 0.3331 0.068 Uiso 1 1 calc GR . . . .
H38B H 1.5149 0.7604 0.3782 0.068 Uiso 1 1 calc GR . . . .
H38C H 1.4613 0.8309 0.3122 0.068 Uiso 1 1 calc GR . . . .
C39 C 2.0579(3) 0.8177(3) 0.3348(2) 0.0486(10) Uani 1 1 d . . . . .
H39A H 2.0306 0.7695 0.3883 0.073 Uiso 1 1 calc GR . . . .
H39B H 2.0226 0.8740 0.3342 0.073 Uiso 1 1 calc GR . . . .
H39C H 2.1325 0.8277 0.3260 0.073 Uiso 1 1 calc GR . . . .
C40 C 2.0603(3) 0.3309(3) 0.4261(2) 0.0462(10) Uani 1 1 d . . . . .
H40A H 2.0035 0.2856 0.4592 0.069 Uiso 1 1 calc GR . . . .
H40B H 2.0657 0.3719 0.4554 0.069 Uiso 1 1 calc GR . . . .
H40C H 2.1256 0.3000 0.4172 0.069 Uiso 1 1 calc GR . . . .

loop_
_atom_site_aniso_label
_atom_site_aniso_U_11
_atom_site_aniso_U_22
_atom_site_aniso_U_33
_atom_site_aniso_U_23
_atom_site_aniso_U_13
_atom_site_aniso_U_12
O1S 0.092(3) 0.0550(19) 0.057(2) -0.0162(16) 0.0060(18) -0.0047(18)
O1W 0.082(9) 0.085(8) 0.153(10) -0.033(8) -0.033(8) 0.017(7)
O2S 0.091(4) 0.079(3) 0.039(2) -0.027(2) -0.005(4) -0.011(4)
O3S 0.091(4) 0.079(3) 0.039(2) -0.027(2) -0.005(4) -0.011(4)
O4 0.0350(14) 0.0434(15) 0.0567(17) -0.0162(14) 0.0029(12) 0.0005(12)
O4S 0.059(2) 0.0572(19) 0.071(2) -0.0214(17) -0.0073(18) -0.0040(16)
O5S 0.122(3) 0.062(2) 0.099(3) -0.044(2) -0.036(3) -0.007(2)
O6 0.0527(16) 0.0341(14) 0.0396(15) -0.0030(12) -0.0094(13) 0.0009(12)
O6S 0.087(3) 0.095(3) 0.101(3) -0.020(3) 0.000(2) -0.004(2)
O7S 0.072(4) 0.127(6) 0.142(6) -0.095(5) -0.037(4) 0.012(4)
O8S 0.175(5) 0.081(3) 0.176(5) -0.046(3) -0.098(4) 0.014(3)
O9S 0.148(4) 0.082(3) 0.130(4) -0.036(3) -0.053(3) -0.006(3)
O11 0.0436(15) 0.0374(14) 0.0615(17) -0.0248(13) -0.0168(14) 0.0066(12)
O13 0.0333(14) 0.0466(15) 0.0481(15) -0.0214(13) -0.0095(12) 0.0024(12)
O18 0.0379(14) 0.0448(15) 0.0419(14) -0.0186(12) -0.0185(12) 0.0061(11)
O20 0.0457(15) 0.0348(14) 0.0497(16) -0.0206(12) -0.0127(12) 0.0047(12)
O25 0.0521(16) 0.0280(13) 0.0378(14) -0.0051(11) -0.0139(13) 0.0005(11)
O27 0.0534(16) 0.0376(14) 0.0488(16) -0.0118(13) -0.0275(13) 0.0005(13)
N1A 0.058(2) 0.0407(18) 0.0365(18) -0.0019(15) -0.0099(16) -0.0024(16)
N1B 0.060(2) 0.046(2) 0.0349(18) -0.0050(16) -0.0135(17) 0.0008(17)
N1C 0.068(2) 0.050(2) 0.064(2) -0.025(2) -0.006(2) -0.0026(19)
N2A 0.0471(19) 0.0453(18) 0.0256(15) -0.0098(14) -0.0102(14) 0.0007(15)
N2B 0.0360(17) 0.0439(18) 0.0321(16) -0.0046(14) -0.0093(13) -0.0032(14)
C1 0.0334(18) 0.0323(18) 0.0296(18) -0.0133(15) -0.0071(15) -0.0035(14)
C1A 0.049(2) 0.0351(19) 0.0307(19) -0.0058(16) -0.0077(17) -0.0027(17)
C1B 0.047(2) 0.040(2) 0.036(2) -0.0085(17) -0.0101(17) -0.0018(17)
C1C 0.057(3) 0.039(2) 0.069(3) -0.024(2) -0.008(2) 0.0040(19)
C1S 0.063(3) 0.092(4) 0.053(3) -0.029(3) 0.001(2) -0.008(3)
C2 0.0337(19) 0.0316(18) 0.0304(18) -0.0108(15) -0.0068(15) -0.0040(15)
C2A 0.037(2) 0.0391(19) 0.0275(18) -0.0100(15) -0.0090(15) 0.0002(16)
C2B 0.044(2) 0.0343(19) 0.035(2) -0.0063(16) -0.0096(17) -0.0013(16)
C2C 0.060(3) 0.052(3) 0.082(3) -0.017(3) -0.015(3) -0.013(2)
C2S 0.134(10) 0.107(6) 0.088(6) -0.041(5) -0.010(7) 0.043(5)
C3 0.0329(19) 0.0333(18) 0.0329(19) -0.0118(15) -0.0086(15) -0.0042(15)
C3A 0.033(2) 0.053(2) 0.040(2) -0.0114(19) -0.0034(17) -0.0001(17)
C3B 0.042(2) 0.061(3) 0.036(2) -0.004(2) -0.0050(18) 0.000(2)
C3C 0.055(3) 0.059(3) 0.080(3) -0.024(3) -0.013(3) -0.008(2)
C3S 0.134(10) 0.107(6) 0.088(6) -0.041(5) -0.010(7) 0.043(5)
C4 0.0320(19) 0.040(2) 0.041(2) -0.0188(17) -0.0075(16) 0.0009(16)
C4A 0.038(2) 0.051(2) 0.035(2) -0.0088(18) -0.0103(17) 0.0070(18)
C4B 0.038(2) 0.055(2) 0.036(2) -0.0031(18) -0.0087(17) 0.0019(18)
C4S 0.084(4) 0.090(4) 0.084(4) -0.015(3) 0.003(3) 0.021(3)
C5 0.035(2) 0.0356(19) 0.0335(19) -0.0116(16) -0.0031(16) -0.0062(15)
C5A 0.041(2) 0.048(2) 0.038(2) -0.0041(18) -0.0179(18) 0.0004(18)
C5B 0.046(2) 0.050(2) 0.040(2) -0.0089(18) -0.0158(18) -0.0011(19)
C5S 0.153(7) 0.055(3) 0.132(6) -0.032(4) -0.058(5) 0.014(4)
C6 0.041(2) 0.0300(18) 0.0326(19) -0.0101(15) -0.0087(16) -0.0035(15)
C6A 0.038(2) 0.051(2) 0.035(2) -0.0071(18) -0.0124(17) -0.0060(18)
C6B 0.036(2) 0.050(2) 0.038(2) -0.0073(18) -0.0092(17) -0.0071(17)
C6S 0.132(7) 0.180(9) 0.151(8) 0.056(7) -0.046(6) 0.002(6)
C7 0.0337(19) 0.039(2) 0.037(2) -0.0147(16) -0.0139(16) 0.0037(16)
C7S 0.068(8) 0.152(13) 0.147(12) -0.084(10) -0.039(8) 0.013(8)
C8 0.037(2) 0.0313(18) 0.0339(19) -0.0100(15) -0.0175(16) 0.0068(15)
C8S 0.18(3) 0.070(18) 0.10(2) 0.019(17) 0.00(2) 0.02(2)
C8SA 0.218(14) 0.056(5) 0.153(10) -0.021(6) -0.094(10) 0.012(7)
C9 0.0337(19) 0.0349(19) 0.0302(18) -0.0115(15) -0.0106(15) 0.0066(15)
C9S 0.174(7) 0.079(4) 0.098(5) -0.027(4) -0.043(5) -0.033(5)
C10 0.0355(19) 0.0321(18) 0.037(2) -0.0089(16) -0.0139(16) 0.0050(15)
C11 0.042(2) 0.0303(18) 0.039(2) -0.0167(16) -0.0194(17) 0.0093(16)
C12 0.035(2) 0.0355(19) 0.036(2) -0.0139(16) -0.0132(16) 0.0081(16)
C13 0.033(2) 0.0374(19) 0.0348(19) -0.0101(16) -0.0138(16) 0.0042(16)
C14 0.043(2) 0.0265(18) 0.038(2) -0.0062(15) -0.0107(17) 0.0031(15)
C15 0.0339(19) 0.0266(17) 0.0293(18) -0.0050(14) -0.0035(15) -0.0049(14)
C16 0.0301(18) 0.0324(18) 0.0255(17) -0.0077(14) -0.0046(14) -0.0045(14)
C17 0.0259(17) 0.0306(17) 0.0268(17) -0.0072(14) -0.0020(14) -0.0059(14)
C18 0.0288(18) 0.0334(18) 0.0305(18) -0.0104(15) -0.0068(15) -0.0035(14)
C19 0.0319(19) 0.0347(19) 0.0345(19) -0.0117(16) -0.0050(15) -0.0043(15)
C20 0.0338(19) 0.0252(17) 0.0341(19) -0.0092(15) -0.0030(15) -0.0046(14)
C21 0.0266(17) 0.0355(18) 0.0307(18) -0.0114(15) -0.0052(14) 0.0004(14)
C22 0.0297(18) 0.0317(18) 0.0306(18) -0.0126(15) -0.0074(15) 0.0031(14)
C23 0.0346(19) 0.0333(18) 0.0266(17) -0.0094(15) -0.0074(15) 0.0042(15)
C24 0.0322(18) 0.0322(18) 0.0293(18) -0.0127(15) -0.0069(15) 0.0033(14)
C25 0.039(2) 0.0275(17) 0.0318(18) -0.0091(15) -0.0110(16) 0.0055(15)
C26 0.039(2) 0.0308(18) 0.0328(19) -0.0097(15) -0.0135(16) 0.0093(15)
C27 0.036(2) 0.038(2) 0.037(2) -0.0167(17) -0.0156(16) 0.0056(16)
C28 0.038(2) 0.0283(17) 0.0329(19) -0.0104(15) -0.0100(16) 0.0015(15)
C29 0.045(2) 0.045(2) 0.040(2) -0.0212(18) -0.0096(18) -0.0008(17)
C30 0.054(3) 0.070(3) 0.056(3) -0.040(2) -0.005(2) 0.007(2)
C31 0.051(2) 0.039(2) 0.037(2) -0.0152(17) -0.0175(18) 0.0083(17)
C32 0.064(3) 0.074(3) 0.055(3) -0.036(2) -0.025(2) 0.008(2)
C33 0.063(3) 0.045(2) 0.034(2) -0.0029(18) -0.0132(19) 0.002(2)
C34 0.106(5) 0.112(5) 0.060(3) -0.016(3) -0.032(3) 0.046(4)
C35 0.038(2) 0.041(2) 0.037(2) -0.0159(17) -0.0042(16) 0.0002(16)
C36 0.051(3) 0.071(3) 0.057(3) -0.035(2) -0.005(2) 0.014(2)
C37 0.044(2) 0.050(2) 0.041(2) -0.0114(19) -0.0013(18) -0.0074(19)
C38 0.045(2) 0.050(2) 0.047(2) -0.025(2) -0.0108(19) 0.0043(19)
C39 0.059(3) 0.053(2) 0.045(2) -0.027(2) -0.017(2) 0.003(2)
C40 0.060(3) 0.038(2) 0.040(2) -0.0070(18) -0.0224(19) 0.0063(19)

loop_
_atom_type_symbol
_atom_type_description
_atom_type_scat_dispersion_real
_atom_type_scat_dispersion_imag
_atom_type_scat_source
C C 0.0033 0.0016 'International Tables Vol C Tables 4.2.6.8 and 6.1.1.4'
H H 0.0000 0.0000 'International Tables Vol C Tables 4.2.6.8 and 6.1.1.4'
N N 0.0061 0.0033 'International Tables Vol C Tables 4.2.6.8 and 6.1.1.4'
O O 0.0106 0.0060 'International Tables Vol C Tables 4.2.6.8 and 6.1.1.4'

loop_
_exptl_crystal_face_index_h
_exptl_crystal_face_index_k
_exptl_crystal_face_index_l
_exptl_crystal_face_perp_dist
_exptl_oxdiff_crystal_face_indexfrac_h
_exptl_oxdiff_crystal_face_indexfrac_k
_exptl_oxdiff_crystal_face_indexfrac_l
_exptl_oxdiff_crystal_face_x
_exptl_oxdiff_crystal_face_y
_exptl_oxdiff_crystal_face_z
0 -20 1 0.0508 0.0325 -19.9641 1.0395 0.8062 0.5564 -0.0321
0 -9 -24 0.0626 0.0251 -9.0400 -23.9868 -0.5426 0.8197 -0.0826
1 9 25 0.0480 0.9763 9.0441 24.9885 0.5681 -0.8286 0.1374
-19 -4 -8 0.1348 -19.0251 -4.0455 -8.0227 0.0760 0.0282 -1.0160
19 1 9 0.1199 19.0297 1.0528 9.0288 0.0764 0.0355 1.0136
0 20 -1 0.0262 -0.0325 19.9641 -1.0395 -0.8062 -0.5564 0.0321
1 -22 -11 0.0459 1.0000 -21.9999 -11.0000 0.4267 0.9089 -0.0194
1 22 11 0.0181 1.0000 22.0000 11.0000 -0.4496 -0.8800 0.1231
0 7 -19 0.0476 -0.0000 6.9999 -19.0000 -0.9743 0.2376 -0.0405
1 -7 19 0.0625 1.0000 -6.9999 19.0000 0.9629 -0.2231 0.0923
18 5 1 0.1074 18.0001 5.0002 1.0001 -0.3616 0.0922 0.9449
-14 2 -18 0.1052 -14.0001 1.9997 -18.0000 -0.5844 0.1569 -0.7725

loop_
_geom_angle_atom_site_label_1
_geom_angle_atom_site_label_2
_geom_angle_atom_site_label_3
_geom_angle
_geom_angle_site_symmetry_1
_geom_angle_site_symmetry_3
C1S O1S H1S 109.5 . .
H1WA O1W H1WB 112.9 . .
C2S O2S H2S 109.5 . .
C3S O3S H3S 107.9 . .
C4 O4 H4 109.5 . .
C4S O4S H4S 109.5 . .
C5S O5S H5S 109.5 . .
C6 O6 H6 109.5 . .
C6S O6S H6S 109.5 . .
C7S O7S H7S 111.0 . .
C8S O8S H8S 117.1 . .
C8SA O8S H8S 118.5 . .
C9S O9S H9S 99.9 . .
C11 O11 H11 109.5 . .
C25 O25 H25 109.5 . .
C27 O27 H27 109.5 . .
H1AA N1A H1AB 109.5 . .
H1AA N1A H1AC 109.5 . .
H1AB N1A H1AC 109.5 . .
C1A N1A H1AA 109.5 . .
C1A N1A H1AB 109.5 . .
C1A N1A H1AC 109.5 . .
H1BA N1B H1BB 104(4) . .
C1B N1B H1BA 107(3) . .
C1B N1B H1BB 109(3) . .
H1CA N1C H1CB 109.5 . .
H1CA N1C H1CC 109.5 . .
H1CB N1C H1CC 109.5 . .
C1C N1C H1CA 109.5 . .
C1C N1C H1CB 109.5 . .
C1C N1C H1CC 109.5 . .
H2AA N2A H2AB 109.5 . .
H2AA N2A H2AC 109.5 . .
H2AB N2A H2AC 109.5 . .
C2A N2A H2AA 109.5 . .
C2A N2A H2AB 109.5 . .
C2A N2A H2AC 109.5 . .
H2BA N2B H2BB 109.5 . .
H2BA N2B H2BC 109.5 . .
H2BB N2B H2BC 109.5 . .
C2B N2B H2BA 109.5 . .
C2B N2B H2BB 109.5 . .
C2B N2B H2BC 109.5 . .
C2 C1 C6 117.9(3) . .
C2 C1 C28 121.9(3) . .
C6 C1 C28 120.2(3) . .
N1A C1A H1A 109.2 . .
N1A C1A C3A 108.7(3) . .
N1A C1A C5A 109.1(3) . .
C3A C1A H1A 109.2 . .
C3A C1A C5A 111.3(3) . .
C5A C1A H1A 109.2 . .
N1B C1B H1B 107.3 . .
N1B C1B C3B 109.7(3) . .
N1B C1B C5B 115.1(3) . .
C3B C1B H1B 107.3 . .
C3B C1B C5B 109.9(3) . .
C5B C1B H1B 107.3 . .
N1C C1C H1C 108.4 . .
N1C C1C C2C 110.0(4) . .
N1C C1C C3C 110.7(4) . .
C2C C1C H1C 108.4 . .
C3C C1C H1C 108.4 . .
C3C C1C C2C 110.9(4) . .
O1S C1S H1SA 109.5 . .
O1S C1S H1SB 109.5 . .
O1S C1S H1SC 109.5 . .
H1SA C1S H1SB 109.5 . .
H1SA C1S H1SC 109.5 . .
H1SB C1S H1SC 109.5 . .
C1 C2 H2 118.1 . .
C3 C2 C1 123.7(3) . .
C3 C2 H2 118.1 . .
N2A C2A H2A 108.7 . .
N2A C2A C4A 109.2(3) . .
N2A C2A C6A 109.4(3) . .
C4A C2A H2A 108.7 . .
C4A C2A C6A 112.1(3) . .
C6A C2A H2A 108.7 . .
N2B C2B H2B 108.8 . .
N2B C2B C4B 109.3(3) . .
N2B C2B C6B 110.0(3) . .
C4B C2B H2B 108.8 . .
C4B C2B C6B 111.1(3) . .
C6B C2B H2B 108.8 . .
C1C C2C H2CA 109.4 . .
C1C C2C H2CB 109.4 . .
C1C C2C C3C 111.0(4) . 2_956
H2CA C2C H2CB 108.0 . .
C3C C2C H2CA 109.4 2_956 .
C3C C2C H2CB 109.4 2_956 .
O2S C2S H2SA 109.5 . .
O2S C2S H2SB 109.5 . .
O2S C2S H2SC 109.5 . .
H2SA C2S H2SB 109.5 . .
H2SA C2S H2SC 109.5 . .
H2SB C2S H2SC 109.5 . .
C2 C3 C4 116.9(3) . .
C2 C3 C7 122.4(3) . .
C4 C3 C7 120.8(3) . .
C1A C3A H3AA 109.7 . .
C1A C3A H3AB 109.7 . .
C1A C3A C4A 109.8(3) . .
H3AA C3A H3AB 108.2 . .
C4A C3A H3AA 109.7 . .
C4A C3A H3AB 109.7 . .
C1B C3B H3BA 109.1 . .
C1B C3B H3BB 109.1 . .
C1B C3B C4B 112.4(3) . .
H3BA C3B H3BB 107.9 . .
C4B C3B H3BA 109.1 . .
C4B C3B H3BB 109.1 . .
C1C C3C C2C 111.8(4) . 2_956
C1C C3C H3CA 109.3 . .
C1C C3C H3CB 109.3 . .
C2C C3C H3CA 109.3 2_956 .
C2C C3C H3CB 109.3 2_956 .
H3CA C3C H3CB 107.9 . .
O3S C3S H3SA 109.5 . .
O3S C3S H3SB 109.5 . .
O3S C3S H3SC 109.5 . .
H3SA C3S H3SB 109.5 . .
H3SA C3S H3SC 109.5 . .
H3SB C3S H3SC 109.5 . .
O4 C4 C3 121.6(3) . .
O4 C4 C5 116.4(3) . .
C5 C4 C3 122.1(3) . .
C2A C4A C3A 111.4(3) . .
C2A C4A H4AA 109.3 . .
C2A C4A H4AB 109.3 . .
C3A C4A H4AA 109.3 . .
C3A C4A H4AB 109.3 . .
H4AA C4A H4AB 108.0 . .
C2B C4B C3B 111.7(3) . .
C2B C4B H4BA 109.3 . .
C2B C4B H4BB 109.3 . .
C3B C4B H4BA 109.3 . .
C3B C4B H4BB 109.3 . .
H4BA C4B H4BB 107.9 . .
O4S C4S H4SA 109.5 . .
O4S C4S H4SB 109.5 . .
O4S C4S H4SC 109.5 . .
H4SA C4S H4SB 109.5 . .
H4SA C4S H4SC 109.5 . .
H4SB C4S H4SC 109.5 . .
C4 C5 C6 119.0(3) . .
C4 C5 C37 120.3(3) . .
C6 C5 C37 120.7(3) . .
C1A C5A H5AA 109.6 . .
C1A C5A H5AB 109.6 . .
C1A C5A C6A 110.3(3) . .
H5AA C5A H5AB 108.1 . .
C6A C5A H5AA 109.6 . .
C6A C5A H5AB 109.6 . .
C1B C5B H5BA 109.4 . .
C1B C5B H5BB 109.4 . .
H5BA C5B H5BB 108.0 . .
C6B C5B C1B 111.0(3) . .
C6B C5B H5BA 109.4 . .
C6B C5B H5BB 109.4 . .
O5S C5S H5SA 109.5 . .
O5S C5S H5SB 109.5 . .
O5S C5S H5SC 109.5 . .
H5SA C5S H5SB 109.5 . .
H5SA C5S H5SC 109.5 . .
H5SB C5S H5SC 109.5 . .
O6 C6 C1 120.1(3) . .
O6 C6 C5 119.6(3) . .
C5 C6 C1 120.3(3) . .
C2A C6A C5A 111.3(3) . .
C2A C6A H6AA 109.4 . .
C2A C6A H6AB 109.4 . .
C5A C6A H6AA 109.4 . .
C5A C6A H6AB 109.4 . .
H6AA C6A H6AB 108.0 . .
C2B C6B C5B 111.1(3) . .
C2B C6B H6BA 109.4 . .
C2B C6B H6BB 109.4 . .
C5B C6B H6BA 109.4 . .
C5B C6B H6BB 109.4 . .
H6BA C6B H6BB 108.0 . .
O6S C6S H6SA 109.5 . .
O6S C6S H6SB 109.5 . .
O6S C6S H6SC 109.5 . .
H6SA C6S H6SB 109.5 . .
H6SA C6S H6SC 109.5 . .
H6SB C6S H6SC 109.5 . .
C3 C7 H7 106.1 . .
C3 C7 C8 111.2(3) . .
C3 C7 C31 113.4(3) . .
C8 C7 H7 106.1 . .
C8 C7 C31 113.3(3) . .
C31 C7 H7 106.1 . .
O7S C7S H7SA 109.5 . .
O7S C7S H7SB 109.5 . .
O7S C7S H7SC 109.5 . .
H7SA C7S H7SB 109.5 . .
H7SA C7S H7SC 109.5 . .
H7SB C7S H7SC 109.5 . .
C9 C8 C7 122.9(3) . .
C9 C8 C13 118.2(3) . .
C13 C8 C7 118.9(3) . .
O8S C8S H8SA 109.5 . .
O8S C8S H8SB 109.5 . .
O8S C8S H8SC 109.5 . .
H8SA C8S H8SB 109.5 . .
H8SA C8S H8SC 109.5 . .
H8SB C8S H8SC 109.5 . .
O8S C8SA H8SD 109.5 . .
O8S C8SA H8SE 109.5 . .
O8S C8SA H8SF 109.5 . .
H8SD C8SA H8SE 109.5 . .
H8SD C8SA H8SF 109.5 . .
H8SE C8SA H8SF 109.5 . .
C8 C9 H9 118.1 . .
C10 C9 C8 123.8(3) . .
C10 C9 H9 118.1 . .
O9S C9S H9SA 109.5 . .
O9S C9S H9SB 109.5 . .
O9S C9S H9SC 109.5 . .
H9SA C9S H9SB 109.5 . .
H9SA C9S H9SC 109.5 . .
H9SB C9S H9SC 109.5 . .
C9 C10 C11 116.5(3) . .
C9 C10 C14 122.2(3) . .
C11 C10 C14 121.1(3) . .
O11 C11 C10 120.2(3) . .
O11 C11 C12 117.7(3) . .
C12 C11 C10 122.1(3) . .
C11 C12 C13 119.5(3) . .
C11 C12 C38 121.4(3) . .
C13 C12 C38 119.0(3) . .
O13 C13 C8 120.1(3) . .
O13 C13 C12 120.2(3) . .
C12 C13 C8 119.7(3) . .
C10 C14 H14 106.7 . .
C10 C14 C33 113.3(3) . .
C15 C14 C10 110.6(3) . .
C15 C14 H14 106.7 . .
C15 C14 C33 112.4(3) . .
C33 C14 H14 106.7 . .
C16 C15 C14 122.0(3) . .
C16 C15 C20 117.7(3) . .
C20 C15 C14 120.2(3) . .
C15 C16 H16 118.1 . .
C17 C16 C15 123.9(3) . .
C17 C16 H16 118.1 . .
C16 C17 C18 118.4(3) . .
C16 C17 C21 121.9(3) . .
C18 C17 C21 119.7(3) . .
O18 C18 C17 119.7(3) . .
O18 C18 C19 120.7(3) . .
C19 C18 C17 119.6(3) . .
C18 C19 C20 120.7(3) . .
C18 C19 C39 119.3(3) . .
C20 C19 C39 120.0(3) . .
O20 C20 C15 120.5(3) . .
O20 C20 C19 119.7(3) . .
C19 C20 C15 119.6(3) . .
C17 C21 H21 106.2 . .
C17 C21 C35 113.5(3) . .
C22 C21 C17 111.0(3) . .
C22 C21 H21 106.2 . .
C22 C21 C35 113.1(3) . .
C35 C21 H21 106.2 . .
C23 C22 C21 121.7(3) . .
C23 C22 C27 117.3(3) . .
C27 C22 C21 120.9(3) . .
C22 C23 H23 118.0 . .
C22 C23 C24 123.9(3) . .
C24 C23 H23 118.0 . .
C23 C24 C25 117.3(3) . .
C23 C24 C28 121.4(3) . .
C25 C24 C28 121.3(3) . .
O25 C25 C24 120.0(3) . .
O25 C25 C26 119.2(3) . .
C26 C25 C24 120.8(3) . .
C25 C26 C27 119.4(3) . .
C25 C26 C40 121.0(3) . .
C27 C26 C40 119.6(3) . .
O27 C27 C22 122.1(3) . .
O27 C27 C26 116.7(3) . .
C22 C27 C26 121.2(3) . .
C1 C28 H28 106.3 . .
C1 C28 C29 113.6(3) . .
C24 C28 C1 109.6(3) . .
C24 C28 H28 106.3 . .
C24 C28 C29 114.0(3) . .
C29 C28 H28 106.3 . .
C28 C29 H29A 108.9 . .
C28 C29 H29B 108.9 . .
H29A C29 H29B 107.7 . .
C30 C29 C28 113.3(3) . .
C30 C29 H29A 108.9 . .
C30 C29 H29B 108.9 . .
C29 C30 H30A 109.5 . .
C29 C30 H30B 109.5 . .
C29 C30 H30C 109.5 . .
H30A C30 H30B 109.5 . .
H30A C30 H30C 109.5 . .
H30B C30 H30C 109.5 . .
C7 C31 H31A 109.1 . .
C7 C31 H31B 109.1 . .
H31A C31 H31B 107.8 . .
C32 C31 C7 112.5(3) . .
C32 C31 H31A 109.1 . .
C32 C31 H31B 109.1 . .
C31 C32 H32A 109.5 . .
C31 C32 H32B 109.5 . .
C31 C32 H32C 109.5 . .
H32A C32 H32B 109.5 . .
H32A C32 H32C 109.5 . .
H32B C32 H32C 109.5 . .
C14 C33 H33A 108.6 . .
C14 C33 H33B 108.6 . .
H33A C33 H33B 107.6 . .
C34 C33 C14 114.5(4) . .
C34 C33 H33A 108.6 . .
C34 C33 H33B 108.6 . .
C33 C34 H34A 109.5 . .
C33 C34 H34B 109.5 . .
C33 C34 H34C 109.5 . .
H34A C34 H34B 109.5 . .
H34A C34 H34C 109.5 . .
H34B C34 H34C 109.5 . .
C21 C35 H35A 109.2 . .
C21 C35 H35B 109.2 . .
H35A C35 H35B 107.9 . .
C36 C35 C21 112.3(3) . .
C36 C35 H35A 109.2 . .
C36 C35 H35B 109.2 . .
C35 C36 H36A 109.5 . .
C35 C36 H36B 109.5 . .
C35 C36 H36C 109.5 . .
H36A C36 H36B 109.5 . .
H36A C36 H36C 109.5 . .
H36B C36 H36C 109.5 . .
C5 C37 H37A 109.5 . .
C5 C37 H37B 109.5 . .
C5 C37 H37C 109.5 . .
H37A C37 H37B 109.5 . .
H37A C37 H37C 109.5 . .
H37B C37 H37C 109.5 . .
C12 C38 H38A 109.5 . .
C12 C38 H38B 109.5 . .
C12 C38 H38C 109.5 . .
H38A C38 H38B 109.5 . .
H38A C38 H38C 109.5 . .
H38B C38 H38C 109.5 . .
C19 C39 H39A 109.5 . .
C19 C39 H39B 109.5 . .
C19 C39 H39C 109.5 . .
H39A C39 H39B 109.5 . .
H39A C39 H39C 109.5 . .
H39B C39 H39C 109.5 . .
C26 C40 H40A 109.5 . .
C26 C40 H40B 109.5 . .
C26 C40 H40C 109.5 . .
H40A C40 H40B 109.5 . .
H40A C40 H40C 109.5 . .
H40B C40 H40C 109.5 . .

loop_
_geom_bond_atom_site_label_1
_geom_bond_atom_site_label_2
_geom_bond_distance
_geom_bond_site_symmetry_2
O1S H1S 0.8400 .
O1S C1S 1.396(6) .
O1W H1WA 0.8610 .
O1W H1WB 0.8067 .
O2S H2S 0.8400 .
O2S C2S 1.406(12) .
O3S H3S 0.8384 .
O3S C3S 1.351(12) .
O4 H4 0.8400 .
O4 C4 1.378(4) .
O4S H4S 0.8400 .
O4S C4S 1.378(6) .
O5S H5S 0.8400 .
O5S C5S 1.411(7) .
O6 H6 0.8400 .
O6 C6 1.364(4) .
O6S H6S 0.8400 .
O6S C6S 1.419(8) .
O7S H7S 0.8907 .
O7S C7S 1.487(9) .
O8S H8S 0.8547 .
O8S C8S 1.50(3) .
O8S C8SA 1.321(10) .
O9S H9S 0.8682 .
O9S C9S 1.379(8) .
O11 H11 0.8400 .
O11 C11 1.375(4) .
O13 C13 1.350(4) .
O18 C18 1.348(4) .
O20 C20 1.350(4) .
O25 H25 0.8400 .
O25 C25 1.375(4) .
O27 H27 0.8400 .
O27 C27 1.369(4) .
N1A H1AA 0.9100 .
N1A H1AB 0.9100 .
N1A H1AC 0.9100 .
N1A C1A 1.493(5) .
N1B H1BA 0.89(5) .
N1B H1BB 0.96(5) .
N1B C1B 1.464(5) .
N1C H1CA 0.9100 .
N1C H1CB 0.9100 .
N1C H1CC 0.9100 .
N1C C1C 1.492(6) .
N2A H2AA 0.9100 .
N2A H2AB 0.9100 .
N2A H2AC 0.9100 .
N2A C2A 1.485(4) .
N2B H2BA 0.9100 .
N2B H2BB 0.9100 .
N2B H2BC 0.9100 .
N2B C2B 1.497(5) .
C1 C2 1.384(5) .
C1 C6 1.412(5) .
C1 C28 1.523(5) .
C1A H1A 1.0000 .
C1A C3A 1.512(5) .
C1A C5A 1.521(5) .
C1B H1B 1.0000 .
C1B C3B 1.514(5) .
C1B C5B 1.532(5) .
C1C H1C 1.0000 .
C1C C2C 1.519(7) .
C1C C3C 1.501(6) .
C1S H1SA 0.9800 .
C1S H1SB 0.9800 .
C1S H1SC 0.9800 .
C2 H2 0.9500 .
C2 C3 1.384(5) .
C2A H2A 1.0000 .
C2A C4A 1.507(5) .
C2A C6A 1.518(5) .
C2B H2B 1.0000 .
C2B C4B 1.508(5) .
C2B C6B 1.515(5) .
C2C H2CA 0.9900 .
C2C H2CB 0.9900 .
C2C C3C 1.524(7) 2_956
C2S H2SA 0.9800 .
C2S H2SB 0.9800 .
C2S H2SC 0.9800 .
C3 C4 1.404(5) .
C3 C7 1.528(5) .
C3A H3AA 0.9900 .
C3A H3AB 0.9900 .
C3A C4A 1.528(5) .
C3B H3BA 0.9900 .
C3B H3BB 0.9900 .
C3B C4B 1.521(5) .
C3C C2C 1.524(7) 2_956
C3C H3CA 0.9900 .
C3C H3CB 0.9900 .
C3S H3SA 0.9800 .
C3S H3SB 0.9800 .
C3S H3SC 0.9800 .
C4 C5 1.388(5) .
C4A H4AA 0.9900 .
C4A H4AB 0.9900 .
C4B H4BA 0.9900 .
C4B H4BB 0.9900 .
C4S H4SA 0.9800 .
C4S H4SB 0.9800 .
C4S H4SC 0.9800 .
C5 C6 1.402(5) .
C5 C37 1.507(5) .
C5A H5AA 0.9900 .
C5A H5AB 0.9900 .
C5A C6A 1.521(5) .
C5B H5BA 0.9900 .
C5B H5BB 0.9900 .
C5B C6B 1.518(5) .
C5S H5SA 0.9800 .
C5S H5SB 0.9800 .
C5S H5SC 0.9800 .
C6A H6AA 0.9900 .
C6A H6AB 0.9900 .
C6B H6BA 0.9900 .
C6B H6BB 0.9900 .
C6S H6SA 0.9800 .
C6S H6SB 0.9800 .
C6S H6SC 0.9800 .
C7 H7 1.0000 .
C7 C8 1.528(5) .
C7 C31 1.533(5) .
C7S H7SA 0.9800 .
C7S H7SB 0.9800 .
C7S H7SC 0.9800 .
C8 C9 1.394(5) .
C8 C13 1.416(5) .
C8S H8SA 0.9800 .
C8S H8SB 0.9800 .
C8S H8SC 0.9800 .
C8SA H8SD 0.9800 .
C8SA H8SE 0.9800 .
C8SA H8SF 0.9800 .
C9 H9 0.9500 .
C9 C10 1.389(5) .
C9S H9SA 0.9800 .
C9S H9SB 0.9800 .
C9S H9SC 0.9800 .
C10 C11 1.408(5) .
C10 C14 1.531(5) .
C11 C12 1.396(5) .
C12 C13 1.406(5) .
C12 C38 1.501(5) .
C14 H14 1.0000 .
C14 C15 1.523(5) .
C14 C33 1.540(5) .
C15 C16 1.385(5) .
C15 C20 1.417(5) .
C16 H16 0.9500 .
C16 C17 1.383(5) .
C17 C18 1.407(5) .
C17 C21 1.527(5) .
C18 C19 1.405(5) .
C19 C20 1.408(5) .
C19 C39 1.517(5) .
C21 H21 1.0000 .
C21 C22 1.524(5) .
C21 C35 1.530(5) .
C22 C23 1.381(5) .
C22 C27 1.396(5) .
C23 H23 0.9500 .
C23 C24 1.397(5) .
C24 C25 1.400(5) .
C24 C28 1.516(5) .
C25 C26 1.399(5) .
C26 C27 1.402(5) .
C26 C40 1.511(5) .
C28 H28 1.0000 .
C28 C29 1.542(5) .
C29 H29A 0.9900 .
C29 H29B 0.9900 .
C29 C30 1.515(5) .
C30 H30A 0.9800 .
C30 H30B 0.9800 .
C30 H30C 0.9800 .
C31 H31A 0.9900 .
C31 H31B 0.9900 .
C31 C32 1.510(6) .
C32 H32A 0.9800 .
C32 H32B 0.9800 .
C32 H32C 0.9800 .
C33 H33A 0.9900 .
C33 H33B 0.9900 .
C33 C34 1.476(6) .
C34 H34A 0.9800 .
C34 H34B 0.9800 .
C34 H34C 0.9800 .
C35 H35A 0.9900 .
C35 H35B 0.9900 .
C35 C36 1.524(5) .
C36 H36A 0.9800 .
C36 H36B 0.9800 .
C36 H36C 0.9800 .
C37 H37A 0.9800 .
C37 H37B 0.9800 .
C37 H37C 0.9800 .
C38 H38A 0.9800 .
C38 H38B 0.9800 .
C38 H38C 0.9800 .
C39 H39A 0.9800 .
C39 H39B 0.9800 .
C39 H39C 0.9800 .
C40 H40A 0.9800 .
C40 H40B 0.9800 .
C40 H40C 0.9800 .

loop_
_geom_torsion_atom_site_label_1
_geom_torsion_atom_site_label_2
_geom_torsion_atom_site_label_3
_geom_torsion_atom_site_label_4
_geom_torsion
_geom_torsion_site_symmetry_4
O4 C4 C5 C6 -176.2(3) .
O4 C4 C5 C37 5.0(5) .
O11 C11 C12 C13 177.6(3) .
O11 C11 C12 C38 -3.1(5) .
O18 C18 C19 C20 178.2(3) .
O18 C18 C19 C39 -3.3(5) .
O25 C25 C26 C27 -178.0(3) .
O25 C25 C26 C40 1.7(5) .
N1A C1A C3A C4A 178.3(3) .
N1A C1A C5A C6A -177.8(3) .
N1B C1B C3B C4B 177.8(4) .
N1B C1B C5B C6B -179.4(3) .
N1C C1C C2C C3C 177.9(4) 2_956
N1C C1C C3C C2C -177.9(4) 2_956
N2A C2A C4A C3A 176.0(3) .
N2A C2A C6A C5A -175.2(3) .
N2B C2B C4B C3B -175.7(3) .
N2B C2B C6B C5B 177.3(3) .
C1 C2 C3 C4 0.8(5) .
C1 C2 C3 C7 179.8(3) .
C1 C28 C29 C30 -176.7(3) .
C1A C3A C4A C2A -56.2(4) .
C1A C5A C6A C2A 54.9(4) .
C1B C3B C4B C2B 54.3(5) .
C1B C5B C6B C2B -57.4(4) .
C2 C1 C6 O6 -178.5(3) .
C2 C1 C6 C5 0.9(5) .
C2 C1 C28 C24 89.6(4) .
C2 C1 C28 C29 -39.2(4) .
C2 C3 C4 O4 177.4(3) .
C2 C3 C4 C5 -3.1(5) .
C2 C3 C7 C8 -89.0(4) .
C2 C3 C7 C31 40.0(5) .
C2C C1C C3C C2C -55.5(6) 2_956
C3 C4 C5 C6 4.2(5) .
C3 C4 C5 C37 -174.5(3) .
C3 C7 C8 C9 89.9(4) .
C3 C7 C8 C13 -91.2(4) .
C3 C7 C31 C32 73.0(4) .
C3A C1A C5A C6A -57.8(4) .
C3B C1B C5B C6B 56.2(4) .
C3C C1C C2C C3C 55.1(6) 2_956
C4 C3 C7 C8 89.9(4) .
C4 C3 C7 C31 -141.1(3) .
C4 C5 C6 O6 176.4(3) .
C4 C5 C6 C1 -3.1(5) .
C4A C2A C6A C5A -54.0(4) .
C4B C2B C6B C5B 56.1(4) .
C5A C1A C3A C4A 58.1(4) .
C5B C1B C3B C4B -54.7(5) .
C6 C1 C2 C3 0.2(5) .
C6 C1 C28 C24 -88.6(4) .
C6 C1 C28 C29 142.5(3) .
C6A C2A C4A C3A 54.6(4) .
C6B C2B C4B C3B -54.1(5) .
C7 C3 C4 O4 -1.6(5) .
C7 C3 C4 C5 178.0(3) .
C7 C8 C9 C10 177.3(3) .
C7 C8 C13 O13 -0.9(5) .
C7 C8 C13 C12 -179.1(3) .
C8 C7 C31 C32 -159.1(3) .
C8 C9 C10 C11 1.4(5) .
C8 C9 C10 C14 176.9(3) .
C9 C8 C13 O13 178.0(3) .
C9 C8 C13 C12 -0.2(5) .
C9 C10 C11 O11 -179.2(3) .
C9 C10 C11 C12 0.4(5) .
C9 C10 C14 C15 -86.0(4) .
C9 C10 C14 C33 41.2(4) .
C10 C11 C12 C13 -2.1(5) .
C10 C11 C12 C38 177.3(3) .
C10 C14 C15 C16 88.4(4) .
C10 C14 C15 C20 -88.5(4) .
C10 C14 C33 C34 66.4(5) .
C11 C10 C14 C15 89.3(4) .
C11 C10 C14 C33 -143.5(3) .
C11 C12 C13 O13 -176.3(3) .
C11 C12 C13 C8 1.9(5) .
C13 C8 C9 C10 -1.5(5) .
C14 C10 C11 O11 5.3(5) .
C14 C10 C11 C12 -175.1(3) .
C14 C15 C16 C17 -178.6(3) .
C14 C15 C20 O20 4.1(5) .
C14 C15 C20 C19 -179.6(3) .
C15 C14 C33 C34 -167.4(4) .
C15 C16 C17 C18 -1.0(5) .
C15 C16 C17 C21 179.7(3) .
C16 C15 C20 O20 -172.9(3) .
C16 C15 C20 C19 3.3(5) .
C16 C17 C18 O18 -176.4(3) .
C16 C17 C18 C19 1.8(5) .
C16 C17 C21 C22 -90.4(4) .
C16 C17 C21 C35 38.3(4) .
C17 C18 C19 C20 0.0(5) .
C17 C18 C19 C39 178.5(3) .
C17 C21 C22 C23 91.3(4) .
C17 C21 C22 C27 -90.0(4) .
C17 C21 C35 C36 168.9(3) .
C18 C17 C21 C22 90.3(4) .
C18 C17 C21 C35 -141.0(3) .
C18 C19 C20 O20 173.7(3) .
C18 C19 C20 C15 -2.6(5) .
C20 C15 C16 C17 -1.6(5) .
C21 C17 C18 O18 2.9(5) .
C21 C17 C18 C19 -178.8(3) .
C21 C22 C23 C24 177.7(3) .
C21 C22 C27 O27 3.6(5) .
C21 C22 C27 C26 -176.7(3) .
C22 C21 C35 C36 -63.6(4) .
C22 C23 C24 C25 0.1(5) .
C22 C23 C24 C28 179.0(3) .
C23 C22 C27 O27 -177.7(3) .
C23 C22 C27 C26 2.0(5) .
C23 C24 C25 O25 178.9(3) .
C23 C24 C25 C26 -0.1(5) .
C23 C24 C28 C1 -88.7(4) .
C23 C24 C28 C29 39.9(4) .
C24 C25 C26 C27 1.0(5) .
C24 C25 C26 C40 -179.3(3) .
C24 C28 C29 C30 56.8(4) .
C25 C24 C28 C1 90.1(4) .
C25 C24 C28 C29 -141.3(3) .
C25 C26 C27 O27 177.7(3) .
C25 C26 C27 C22 -2.0(5) .
C27 C22 C23 C24 -1.1(5) .
C28 C1 C2 C3 -178.1(3) .
C28 C1 C6 O6 -0.2(5) .
C28 C1 C6 C5 179.3(3) .
C28 C24 C25 O25 0.1(5) .
C28 C24 C25 C26 -178.9(3) .
C31 C7 C8 C9 -39.2(4) .
C31 C7 C8 C13 139.7(3) .
C33 C14 C15 C16 -39.3(5) .
C33 C14 C15 C20 143.8(3) .
C35 C21 C22 C23 -37.6(4) .
C35 C21 C22 C27 141.1(3) .
C37 C5 C6 O6 -4.9(5) .
C37 C5 C6 C1 175.7(3) .
C38 C12 C13 O13 4.3(5) .
C38 C12 C13 C8 -177.5(3) .
C39 C19 C20 O20 -4.8(5) .
C39 C19 C20 C15 178.9(3) .
C40 C26 C27 O27 -2.0(5) .
C40 C26 C27 C22 178.3(3) .
